data_4301334
loop_
_publ_author_name
'Vadapalli Chandrasekhar'
'Balasubramanian Murugesa Pandian'
'Jagadese J. Vittal'
'Rodolphe Cl\'erac'

_publ_contact_author_address
;Head, Department of Chemistry
Indian Institute of Technology Kanpur
Kanpur 208016
Uttarpradesh
India
;
_publ_contact_author_email vc@iitk.ac.in
_publ_contact_author_fax '+91-512-259 7436'
_publ_contact_author_name 'Prof. V. Chandrasekhar'
_publ_contact_author_phone '+91-512-259 7259'
_publ_section_title
;
Synthesis, Structure, and Magnetism of Heterobimetallic Trinuclear
Complexes {[L2Co2Ln][X]} [Ln = Eu, X = Cl; Ln = Tb, Dy, Ho, X = NO3; LH3=
(S)P[N(Me)N=CH-C6H3-2-OH-3-OMe]3]: A 3d-4f Family of Single-Molecule
Magnets
;
_journal_name_full 'Inorganic Chemistry'
_journal_page_first 1148
_journal_page_last 1157
_journal_paper_doi 10.1021/ic801905p
_journal_volume 48
_journal_year 2009
_chemical_formula_sum 'C56 H62 Cl6 Co2 Ho N13 O15 P2 S2'
_chemical_formula_weight 1778.74
_chemical_name_systematic
; 
 ? 
;
_space_group_IT_number 2
_symmetry_cell_setting triclinic
_symmetry_space_group_name_Hall '-P 1'
_symmetry_space_group_name_H-M 'P -1'
_atom_sites_solution_hydrogens geom
_atom_sites_solution_primary direct
_atom_sites_solution_secondary difmap
_audit_creation_method SHELXL-97
_cell_angle_alpha 84.047(3)
_cell_angle_beta 72.129(2)
_cell_angle_gamma 61.980(2)
_cell_formula_units_Z 1
_cell_length_a 11.4991(14)
_cell_length_b 12.230(2)
_cell_length_c 15.7517(19)
_cell_measurement_reflns_used 1013
_cell_measurement_temperature 223(2)
_cell_measurement_theta_max 26.56
_cell_measurement_theta_min 2.38
_cell_volume 1859.0(4)
_computing_cell_refinement 'Bruker SMART'
_computing_data_collection 'Bruker SMART'
_computing_data_reduction 'Bruker SAINT'
_computing_molecular_graphics 'Bruker SHELXTL'
_computing_publication_material 'Bruker SHELXTL'
_computing_structure_refinement 'SHELXL-97 (Sheldrick, 1997)'
_computing_structure_solution 'SHELXS-97 (Sheldrick, 1990)'
_diffrn_ambient_temperature 223(2)
_diffrn_measured_fraction_theta_full 0.991
_diffrn_measured_fraction_theta_max 0.991
_diffrn_measurement_device_type 'CCD area detector'
_diffrn_measurement_method 'phi and omega scans'
_diffrn_radiation_monochromator graphite
_diffrn_radiation_source 'fine-focus sealed tube'
_diffrn_radiation_type MoK\a
_diffrn_radiation_wavelength 0.71073
_diffrn_reflns_av_R_equivalents 0.0250
_diffrn_reflns_av_sigmaI/netI 0.0541
_diffrn_reflns_limit_h_max 13
_diffrn_reflns_limit_h_min -13
_diffrn_reflns_limit_k_max 14
_diffrn_reflns_limit_k_min -14
_diffrn_reflns_limit_l_max 18
_diffrn_reflns_limit_l_min -10
_diffrn_reflns_number 10710
_diffrn_reflns_theta_full 25.00
_diffrn_reflns_theta_max 25.00
_diffrn_reflns_theta_min 2.07
_exptl_absorpt_coefficient_mu 1.877
_exptl_absorpt_correction_T_max 1.0000
_exptl_absorpt_correction_T_min 0.694833
_exptl_absorpt_correction_type empirical
_exptl_crystal_colour red
_exptl_crystal_density_diffrn 1.589
_exptl_crystal_density_method 'not measured'
_exptl_crystal_description block
_exptl_crystal_F_000 894
_exptl_crystal_size_max 0.35
_exptl_crystal_size_mid 0.30
_exptl_crystal_size_min 0.18
_refine_diff_density_max 1.753
_refine_diff_density_min -1.647
_refine_diff_density_rms 0.155
_refine_ls_extinction_method none
_refine_ls_goodness_of_fit_ref 1.075
_refine_ls_hydrogen_treatment constr
_refine_ls_matrix_type full
_refine_ls_number_parameters 450
_refine_ls_number_reflns 6515
_refine_ls_number_restraints 32
_refine_ls_restrained_S_all 1.075
_refine_ls_R_factor_all 0.0679
_refine_ls_R_factor_gt 0.0567
_refine_ls_shift/su_max 0.000
_refine_ls_shift/su_mean 0.000
_refine_ls_structure_factor_coef Fsqd
_refine_ls_weighting_details 'calc w=1/[\s^2^(Fo^2^)+(0.1067P)^2^+2.2755P] where P=(Fo^2^+2Fc^2^)/3'
_refine_ls_weighting_scheme calc
_refine_ls_wR_factor_gt 0.1655
_refine_ls_wR_factor_ref 0.1740
_reflns_number_gt 5343
_reflns_number_total 6515
_reflns_threshold_expression >2sigma(I)
_cod_data_source_file ic801905p_si_001_4.cif
_cod_data_source_block Co2Ho
_cod_depositor_comments
;
The following automatic conversions were performed:
'_symmetry_cell_setting' value 'Triclinic' changed to 'triclinic'
according to '/home/saulius/struct/CIF-dictionaries/cif_core.dic'
dictionary named 'cif_core.dic' version 2.4.1 from 2010-06-29.

Automatic conversion script
Id: cif_fix_enum 1527 2010-12-29 10:47:43Z saulius 
;
_cod_original_cell_volume 1859.1(4)
_cod_database_code 4301334

loop_
_symmetry_equiv_pos_as_xyz
'x, y, z'
'-x, -y, -z'

loop_
_atom_site_label
_atom_site_type_symbol
_atom_site_fract_x
_atom_site_fract_y
_atom_site_fract_z
_atom_site_U_iso_or_equiv
_atom_site_adp_type
_atom_site_occupancy
_atom_site_symmetry_multiplicity
_atom_site_calc_flag
_atom_site_refinement_flags
_atom_site_disorder_assembly
_atom_site_disorder_group
Ho1 Ho 0.5000 0.5000 0.5000 0.02750(17) Uani 1 2 d S . .
Co1 Co 0.59065(8) 0.54047(7) 0.28588(5) 0.0257(2) Uani 1 1 d . . .
S1 S 0.7274(2) 0.6062(2) -0.05857(12) 0.0524(5) Uani 1 1 d . . .
P1 P 0.67908(18) 0.58127(18) 0.06773(11) 0.0364(4) Uani 1 1 d . . .
N1 N 0.8069(7) 0.4664(7) 0.0996(4) 0.0542(18) Uani 1 1 d . . .
N2 N 0.7920(6) 0.4715(6) 0.1941(4) 0.0464(16) Uani 1 1 d . . .
N3 N 0.5492(6) 0.5469(6) 0.1022(4) 0.0434(15) Uani 1 1 d . . .
N4 N 0.5413(6) 0.4851(6) 0.1859(4) 0.0403(14) Uani 1 1 d . . .
N5 N 0.6315(7) 0.7046(7) 0.1299(4) 0.0508(17) Uani 1 1 d . . .
N6 N 0.5494(6) 0.7080(6) 0.2208(4) 0.0422(14) Uani 1 1 d . . .
O1 O 0.6929(4) 0.4939(4) 0.3825(3) 0.0279(9) Uani 1 1 d . . .
O2 O 0.7564(4) 0.4438(4) 0.5328(3) 0.0338(10) Uani 1 1 d . . .
O3 O 0.5191(4) 0.4209(4) 0.3630(3) 0.0281(9) Uani 1 1 d . . .
O4 O 0.4419(5) 0.2928(4) 0.4917(3) 0.0354(11) Uani 1 1 d . . .
O5 O 0.4369(4) 0.6554(4) 0.3956(3) 0.0265(9) Uani 1 1 d . . .
O6 O 0.2724(4) 0.7456(4) 0.5559(3) 0.0327(10) Uani 1 1 d . . .
C1 C 0.8230(6) 0.4529(5) 0.3770(4) 0.0260(13) Uani 1 1 d . . .
C2 C 0.8639(6) 0.4231(6) 0.4557(4) 0.0271(13) Uani 1 1 d . . .
C3 C 0.9992(7) 0.3787(6) 0.4541(5) 0.0352(15) Uani 1 1 d . . .
H3 H 1.0234 0.3600 0.5076 0.042 Uiso 1 1 calc R . .
C4 C 1.0996(6) 0.3617(7) 0.3733(5) 0.0376(16) Uani 1 1 d . . .
H4 H 1.1915 0.3334 0.3723 0.045 Uiso 1 1 calc R . .
C5 C 1.0658(7) 0.3855(7) 0.2962(5) 0.0437(18) Uani 1 1 d . . .
H5 H 1.1350 0.3720 0.2417 0.052 Uiso 1 1 calc R . .
C6 C 0.9281(7) 0.4303(7) 0.2961(5) 0.0369(16) Uani 1 1 d . . .
C7 C 0.9069(7) 0.4416(8) 0.2095(5) 0.0477(19) Uani 1 1 d . . .
H7 H 0.9840 0.4258 0.1596 0.057 Uiso 1 1 calc R . .
C8 C 0.7933(7) 0.3985(7) 0.6127(5) 0.0386(16) Uani 1 1 d . . .
H8A H 0.8579 0.3108 0.6038 0.058 Uiso 1 1 calc R . .
H8B H 0.7113 0.4107 0.6610 0.058 Uiso 1 1 calc R . .
H8C H 0.8357 0.4432 0.6278 0.058 Uiso 1 1 calc R . .
C9 C 0.8801(11) 0.3428(10) 0.0576(7) 0.086(4) Uani 1 1 d . . .
H9A H 0.9557 0.2913 0.0820 0.130 Uiso 1 1 calc R . .
H9B H 0.9161 0.3472 -0.0063 0.130 Uiso 1 1 calc R . .
H9C H 0.8176 0.3070 0.0690 0.130 Uiso 1 1 calc R . .
C10 C 0.4990(6) 0.3317(6) 0.3403(4) 0.0299(14) Uani 1 1 d . . .
C11 C 0.4635(6) 0.2576(6) 0.4066(4) 0.0288(14) Uani 1 1 d . . .
C12 C 0.4529(7) 0.1566(6) 0.3840(5) 0.0367(16) Uani 1 1 d . . .
H12 H 0.4311 0.1066 0.4289 0.044 Uiso 1 1 calc R . .
C13 C 0.4740(8) 0.1294(7) 0.2969(6) 0.0467(19) Uani 1 1 d . . .
H13 H 0.4711 0.0584 0.2818 0.056 Uiso 1 1 calc R . .
C14 C 0.4989(9) 0.2041(8) 0.2323(5) 0.051(2) Uani 1 1 d . . .
H14 H 0.5079 0.1870 0.1731 0.061 Uiso 1 1 calc R . .
C15 C 0.5116(8) 0.3077(7) 0.2521(5) 0.0396(16) Uani 1 1 d . . .
C16 C 0.5279(8) 0.3874(7) 0.1813(5) 0.0480(19) Uani 1 1 d . . .
H16 H 0.5290 0.3660 0.1253 0.058 Uiso 1 1 calc R . .
C17 C 0.3801(8) 0.2371(7) 0.5630(5) 0.0439(18) Uani 1 1 d . . .
H17A H 0.2945 0.2479 0.5559 0.066 Uiso 1 1 calc R . .
H17B H 0.3613 0.2761 0.6195 0.066 Uiso 1 1 calc R . .
H17C H 0.4425 0.1493 0.5621 0.066 Uiso 1 1 calc R . .
C18 C 0.4130(7) 0.6347(7) 0.0928(5) 0.0437(18) Uani 1 1 d . . .
H18A H 0.3651 0.5895 0.0875 0.066 Uiso 1 1 calc R . .
H18B H 0.4240 0.6812 0.0398 0.066 Uiso 1 1 calc R . .
H18C H 0.3599 0.6914 0.1450 0.066 Uiso 1 1 calc R . .
C19 C 0.3529(6) 0.7738(5) 0.4041(4) 0.0265(13) Uani 1 1 d . . .
C20 C 0.2604(6) 0.8279(6) 0.4894(4) 0.0310(14) Uani 1 1 d . . .
C21 C 0.1695(7) 0.9519(6) 0.5020(5) 0.0407(17) Uani 1 1 d . . .
H21 H 0.1098 0.9853 0.5593 0.049 Uiso 1 1 calc R . .
C22 C 0.1658(7) 1.0292(6) 0.4292(5) 0.0452(18) Uani 1 1 d . . .
H22 H 0.1029 1.1141 0.4372 0.054 Uiso 1 1 calc R . .
C23 C 0.2532(7) 0.9802(6) 0.3478(5) 0.0424(17) Uani 1 1 d . . .
H23 H 0.2502 1.0324 0.2994 0.051 Uiso 1 1 calc R . .
C24 C 0.3476(7) 0.8551(6) 0.3330(5) 0.0373(16) Uani 1 1 d . . .
C25 C 0.4460(8) 0.8161(7) 0.2463(5) 0.0453(18) Uani 1 1 d . . .
H25 H 0.4338 0.8763 0.2031 0.054 Uiso 1 1 calc R . .
C26 C 0.1884(7) 0.7964(6) 0.6450(4) 0.0366(15) Uani 1 1 d . . .
H26A H 0.2051 0.8621 0.6591 0.055 Uiso 1 1 calc R . .
H26B H 0.2115 0.7317 0.6872 0.055 Uiso 1 1 calc R . .
H26C H 0.0919 0.8297 0.6487 0.055 Uiso 1 1 calc R . .
C27 C 0.7249(10) 0.7597(9) 0.1224(6) 0.062(2) Uani 1 1 d . . .
H27A H 0.6726 0.8411 0.1527 0.093 Uiso 1 1 calc R . .
H27B H 0.7667 0.7672 0.0599 0.093 Uiso 1 1 calc R . .
H27C H 0.7965 0.7067 0.1497 0.093 Uiso 1 1 calc R . .
C28 C 0.9796(10) -0.1559(9) 0.2108(8) 0.074(3) Uani 1 1 d . . .
H28 H 0.9883 -0.1297 0.1485 0.089 Uiso 1 1 calc R . .
Cl1 Cl 1.0759(2) -0.1110(2) 0.25531(18) 0.0700(7) Uani 1 1 d . . .
Cl2 Cl 1.0388(3) -0.3114(3) 0.2100(3) 0.1022(11) Uani 1 1 d . . .
Cl3 Cl 0.8091(4) -0.0818(5) 0.2714(6) 0.246(4) Uani 1 1 d . . .
N7 N 0.152(3) 0.957(2) -0.0336(17) 0.094(4) Uiso 0.25 1 d PD . .
O7 O 0.211(3) 0.889(2) 0.004(2) 0.094(4) Uiso 0.25 1 d PD . .
O8 O 0.135(3) 1.051(2) -0.035(2) 0.094(4) Uiso 0.25 1 d PD . .
O9 O 0.105(3) 0.933(2) -0.0737(19) 0.094(4) Uiso 0.25 1 d PD . .
N8 N 0.323(2) 0.043(2) 0.0989(18) 0.094(4) Uiso 0.25 1 d PD . .
O10 O 0.414(3) 0.051(3) 0.091(2) 0.094(4) Uiso 0.25 1 d PD . .
O11 O 0.224(3) 0.117(2) 0.129(2) 0.094(4) Uiso 0.25 1 d PD . .
O12 O 0.330(3) -0.035(2) 0.069(2) 0.094(4) Uiso 0.25 1 d PD . .

loop_
_atom_site_aniso_label
_atom_site_aniso_U_11
_atom_site_aniso_U_22
_atom_site_aniso_U_33
_atom_site_aniso_U_23
_atom_site_aniso_U_13
_atom_site_aniso_U_12
Ho1 0.0270(2) 0.0340(3) 0.0205(2) 0.00113(17) -0.00486(17) -0.01455(19)
Co1 0.0222(4) 0.0333(5) 0.0215(5) -0.0001(4) -0.0054(4) -0.0130(4)
S1 0.0522(11) 0.0871(15) 0.0218(9) 0.0060(9) -0.0059(8) -0.0390(11)
P1 0.0324(9) 0.0563(12) 0.0215(9) 0.0023(8) -0.0056(7) -0.0229(9)
N1 0.042(4) 0.086(5) 0.027(3) -0.006(3) -0.003(3) -0.026(4)
N2 0.030(3) 0.076(5) 0.029(3) -0.001(3) -0.008(3) -0.020(3)
N3 0.042(3) 0.065(4) 0.027(3) 0.008(3) -0.012(3) -0.028(3)
N4 0.045(3) 0.056(4) 0.027(3) 0.004(3) -0.011(3) -0.030(3)
N5 0.058(4) 0.073(5) 0.029(3) 0.009(3) -0.007(3) -0.041(4)
N6 0.043(3) 0.051(4) 0.033(3) 0.003(3) -0.006(3) -0.025(3)
O1 0.022(2) 0.038(2) 0.025(2) -0.0011(19) -0.0085(18) -0.0126(18)
O2 0.026(2) 0.048(3) 0.027(2) 0.000(2) -0.0075(19) -0.016(2)
O3 0.026(2) 0.033(2) 0.026(2) -0.0024(19) -0.0074(18) -0.0138(19)
O4 0.044(3) 0.040(3) 0.030(2) 0.003(2) -0.009(2) -0.026(2)
O5 0.021(2) 0.024(2) 0.028(2) -0.0010(18) -0.0043(18) -0.0067(17)
O6 0.032(2) 0.028(2) 0.027(2) -0.0032(19) -0.0035(19) -0.0073(19)
C1 0.022(3) 0.026(3) 0.030(3) -0.001(3) -0.008(3) -0.010(2)
C2 0.022(3) 0.030(3) 0.028(3) -0.002(3) -0.006(3) -0.011(3)
C3 0.032(3) 0.038(4) 0.038(4) 0.007(3) -0.017(3) -0.016(3)
C4 0.020(3) 0.049(4) 0.042(4) 0.002(3) -0.014(3) -0.012(3)
C5 0.025(3) 0.066(5) 0.036(4) 0.003(4) -0.002(3) -0.022(3)
C6 0.031(3) 0.053(4) 0.031(4) 0.005(3) -0.010(3) -0.022(3)
C7 0.031(4) 0.080(6) 0.028(4) 0.002(4) -0.004(3) -0.026(4)
C8 0.035(4) 0.050(4) 0.033(4) 0.010(3) -0.016(3) -0.020(3)
C9 0.073(7) 0.087(7) 0.052(6) -0.029(5) -0.019(5) 0.007(6)
C10 0.022(3) 0.031(3) 0.037(4) -0.004(3) -0.012(3) -0.009(3)
C11 0.024(3) 0.031(3) 0.034(4) -0.002(3) -0.011(3) -0.013(3)
C12 0.038(4) 0.033(4) 0.047(4) 0.005(3) -0.017(3) -0.021(3)
C13 0.044(4) 0.043(4) 0.061(5) -0.010(4) -0.013(4) -0.025(4)
C14 0.068(5) 0.064(5) 0.036(4) -0.010(4) -0.010(4) -0.043(4)
C15 0.049(4) 0.048(4) 0.034(4) -0.003(3) -0.015(3) -0.029(4)
C16 0.054(5) 0.058(5) 0.040(4) -0.010(4) -0.015(4) -0.029(4)
C17 0.052(4) 0.053(4) 0.037(4) 0.010(3) -0.009(4) -0.036(4)
C18 0.037(4) 0.061(5) 0.033(4) 0.008(4) -0.014(3) -0.021(4)
C19 0.023(3) 0.026(3) 0.034(3) 0.001(3) -0.011(3) -0.012(3)
C20 0.030(3) 0.032(3) 0.031(3) 0.000(3) -0.007(3) -0.014(3)
C21 0.039(4) 0.030(4) 0.043(4) -0.002(3) -0.007(3) -0.011(3)
C22 0.037(4) 0.028(4) 0.060(5) -0.001(3) -0.012(4) -0.007(3)
C23 0.043(4) 0.031(4) 0.053(5) 0.007(3) -0.015(4) -0.018(3)
C24 0.036(4) 0.040(4) 0.039(4) 0.006(3) -0.009(3) -0.021(3)
C25 0.051(5) 0.037(4) 0.045(4) 0.013(3) -0.018(4) -0.017(4)
C26 0.036(4) 0.035(4) 0.029(3) -0.006(3) -0.002(3) -0.012(3)
C27 0.075(6) 0.093(7) 0.042(5) 0.002(5) -0.006(4) -0.065(6)
C28 0.071(6) 0.064(6) 0.087(7) -0.008(5) -0.039(6) -0.018(5)
Cl1 0.0527(12) 0.0725(15) 0.0797(16) -0.0198(13) -0.0120(12) -0.0249(11)
Cl2 0.112(2) 0.0630(16) 0.149(3) -0.0102(17) -0.084(2) -0.0244(15)
Cl3 0.068(2) 0.184(4) 0.467(11) -0.217(6) -0.035(4) -0.024(2)

loop_
_atom_type_symbol
_atom_type_description
_atom_type_scat_dispersion_real
_atom_type_scat_dispersion_imag
_atom_type_scat_source
C C 0.0033 0.0016 'International Tables Vol C Tables 4.2.6.8 and 6.1.1.4'
H H 0.0000 0.0000 'International Tables Vol C Tables 4.2.6.8 and 6.1.1.4'
N N 0.0061 0.0033 'International Tables Vol C Tables 4.2.6.8 and 6.1.1.4'
O O 0.0106 0.0060 'International Tables Vol C Tables 4.2.6.8 and 6.1.1.4'
P P 0.1023 0.0942 'International Tables Vol C Tables 4.2.6.8 and 6.1.1.4'
S S 0.1246 0.1234 'International Tables Vol C Tables 4.2.6.8 and 6.1.1.4'
Co Co 0.3494 0.9721 'International Tables Vol C Tables 4.2.6.8 and 6.1.1.4'
Ho Ho -0.2175 4.6783 'International Tables Vol C Tables 4.2.6.8 and 6.1.1.4'
Cl Cl 0.1484 0.1585 'International Tables Vol C Tables 4.2.6.8 and 6.1.1.4'

loop_
_geom_angle_atom_site_label_1
_geom_angle_atom_site_label_2
_geom_angle_atom_site_label_3
_geom_angle
_geom_angle_site_symmetry_1
_geom_angle_site_symmetry_3
_geom_angle_publ_flag
O3 Ho1 O3 180.000(1) 2_666 . ?
O3 Ho1 O5 67.04(14) 2_666 2_666 ?
O3 Ho1 O5 112.96(14) . 2_666 ?
O3 Ho1 O5 112.96(14) 2_666 . ?
O3 Ho1 O5 67.04(14) . . ?
O5 Ho1 O5 180.00(15) 2_666 . ?
O3 Ho1 O1 67.66(14) 2_666 2_666 ?
O3 Ho1 O1 112.34(14) . 2_666 ?
O5 Ho1 O1 66.73(13) 2_666 2_666 ?
O5 Ho1 O1 113.27(13) . 2_666 ?
O3 Ho1 O1 112.34(14) 2_666 . ?
O3 Ho1 O1 67.66(14) . . ?
O5 Ho1 O1 113.27(13) 2_666 . ?
O5 Ho1 O1 66.73(13) . . ?
O1 Ho1 O1 180.0 2_666 . ?
O3 Ho1 O2 116.28(13) 2_666 2_666 ?
O3 Ho1 O2 63.72(13) . 2_666 ?
O5 Ho1 O2 114.15(13) 2_666 2_666 ?
O5 Ho1 O2 65.85(13) . 2_666 ?
O1 Ho1 O2 58.44(13) 2_666 2_666 ?
O1 Ho1 O2 121.56(13) . 2_666 ?
O3 Ho1 O2 63.72(13) 2_666 . ?
O3 Ho1 O2 116.28(13) . . ?
O5 Ho1 O2 65.85(13) 2_666 . ?
O5 Ho1 O2 114.15(13) . . ?
O1 Ho1 O2 121.56(13) 2_666 . ?
O1 Ho1 O2 58.44(13) . . ?
O2 Ho1 O2 180.0 2_666 . ?
O3 Ho1 O6 65.41(13) 2_666 . ?
O3 Ho1 O6 114.59(13) . . ?
O5 Ho1 O6 121.41(13) 2_666 . ?
O5 Ho1 O6 58.59(13) . . ?
O1 Ho1 O6 64.90(13) 2_666 . ?
O1 Ho1 O6 115.10(13) . . ?
O2 Ho1 O6 62.77(13) 2_666 . ?
O2 Ho1 O6 117.23(13) . . ?
O3 Ho1 O6 114.59(13) 2_666 2_666 ?
O3 Ho1 O6 65.41(13) . 2_666 ?
O5 Ho1 O6 58.59(13) 2_666 2_666 ?
O5 Ho1 O6 121.41(13) . 2_666 ?
O1 Ho1 O6 115.10(13) 2_666 2_666 ?
O1 Ho1 O6 64.90(13) . 2_666 ?
O2 Ho1 O6 117.23(13) 2_666 2_666 ?
O2 Ho1 O6 62.77(13) . 2_666 ?
O6 Ho1 O6 180.0 . 2_666 ?
O3 Ho1 Co1 139.97(10) 2_666 . ?
O3 Ho1 Co1 40.03(10) . . ?
O5 Ho1 Co1 140.31(10) 2_666 . ?
O5 Ho1 Co1 39.69(10) . . ?
O1 Ho1 Co1 140.67(10) 2_666 . ?
O1 Ho1 Co1 39.33(10) . . ?
O2 Ho1 Co1 82.23(9) 2_666 . ?
O2 Ho1 Co1 97.77(9) . . ?
O6 Ho1 Co1 98.28(9) . . ?
O6 Ho1 Co1 81.72(9) 2_666 . ?
O3 Ho1 Co1 40.03(10) 2_666 2_666 ?
O3 Ho1 Co1 139.97(10) . 2_666 ?
O5 Ho1 Co1 39.69(10) 2_666 2_666 ?
O5 Ho1 Co1 140.31(10) . 2_666 ?
O1 Ho1 Co1 39.33(10) 2_666 2_666 ?
O1 Ho1 Co1 140.67(10) . 2_666 ?
O2 Ho1 Co1 97.77(9) 2_666 2_666 ?
O2 Ho1 Co1 82.23(9) . 2_666 ?
O6 Ho1 Co1 81.72(9) . 2_666 ?
O6 Ho1 Co1 98.28(9) 2_666 2_666 ?
Co1 Ho1 Co1 180.0 . 2_666 ?
O1 Co1 O5 77.81(16) . . ?
O1 Co1 N4 149.5(2) . . ?
O5 Co1 N4 121.3(2) . . ?
O1 Co1 N6 120.8(2) . . ?
O5 Co1 N6 84.1(2) . . ?
N4 Co1 N6 86.8(2) . . ?
O1 Co1 O3 78.43(16) . . ?
O5 Co1 O3 77.05(16) . . ?
N4 Co1 O3 83.0(2) . . ?
N6 Co1 O3 149.6(2) . . ?
O1 Co1 N2 84.44(19) . . ?
O5 Co1 N2 151.1(2) . . ?
N4 Co1 N2 84.9(2) . . ?
N6 Co1 N2 85.7(2) . . ?
O3 Co1 N2 121.6(2) . . ?
O1 Co1 Ho1 46.78(11) . . ?
O5 Co1 Ho1 46.40(11) . . ?
N4 Co1 Ho1 127.40(16) . . ?
N6 Co1 Ho1 128.32(17) . . ?
O3 Co1 Ho1 46.18(11) . . ?
N2 Co1 Ho1 128.81(16) . . ?
N5 P1 N3 105.5(3) . . ?
N5 P1 N1 105.6(3) . . ?
N3 P1 N1 105.2(3) . . ?
N5 P1 S1 113.2(2) . . ?
N3 P1 S1 113.1(2) . . ?
N1 P1 S1 113.5(2) . . ?
C9 N1 N2 115.2(7) . . ?
C9 N1 P1 122.1(6) . . ?
N2 N1 P1 114.4(5) . . ?
C7 N2 N1 112.5(6) . . ?
C7 N2 Co1 128.7(5) . . ?
N1 N2 Co1 118.5(4) . . ?
N4 N3 C18 112.8(5) . . ?
N4 N3 P1 114.6(4) . . ?
C18 N3 P1 120.5(5) . . ?
C16 N4 N3 112.4(6) . . ?
C16 N4 Co1 128.1(5) . . ?
N3 N4 Co1 118.2(4) . . ?
N6 N5 C27 112.6(6) . . ?
N6 N5 P1 114.9(5) . . ?
C27 N5 P1 121.8(6) . . ?
C25 N6 N5 112.1(6) . . ?
C25 N6 Co1 128.3(5) . . ?
N5 N6 Co1 118.8(5) . . ?
C1 O1 Co1 132.2(4) . . ?
C1 O1 Ho1 132.8(4) . . ?
Co1 O1 Ho1 93.88(15) . . ?
C2 O2 C8 116.5(5) . . ?
C2 O2 Ho1 113.7(3) . . ?
C8 O2 Ho1 126.6(4) . . ?
C10 O3 Co1 131.8(4) . . ?
C10 O3 Ho1 134.3(4) . . ?
Co1 O3 Ho1 93.79(15) . . ?
C11 O4 C17 117.6(5) . . ?
C19 O5 Co1 132.2(4) . . ?
C19 O5 Ho1 133.1(4) . . ?
Co1 O5 Ho1 93.91(14) . . ?
C20 O6 C26 116.5(5) . . ?
C20 O6 Ho1 113.8(3) . . ?
C26 O6 Ho1 128.7(4) . . ?
O1 C1 C6 123.9(6) . . ?
O1 C1 C2 119.3(5) . . ?
C6 C1 C2 116.6(5) . . ?
C3 C2 O2 124.1(6) . . ?
C3 C2 C1 122.0(6) . . ?
O2 C2 C1 113.9(5) . . ?
C2 C3 C4 119.8(6) . . ?
C5 C4 C3 120.3(6) . . ?
C4 C5 C6 121.0(6) . . ?
C1 C6 C5 120.3(6) . . ?
C1 C6 C7 123.9(6) . . ?
C5 C6 C7 115.7(6) . . ?
N2 C7 C6 126.0(6) . . ?
O3 C10 C15 122.5(6) . . ?
O3 C10 C11 119.2(6) . . ?
C15 C10 C11 118.3(6) . . ?
O4 C11 C12 124.4(6) . . ?
O4 C11 C10 115.0(5) . . ?
C12 C11 C10 120.6(6) . . ?
C13 C12 C11 120.5(7) . . ?
C14 C13 C12 120.2(7) . . ?
C13 C14 C15 121.2(7) . . ?
C10 C15 C14 119.0(7) . . ?
C10 C15 C16 123.2(6) . . ?
C14 C15 C16 117.8(6) . . ?
N4 C16 C15 127.1(7) . . ?
O5 C19 C24 124.0(6) . . ?
O5 C19 C20 119.5(5) . . ?
C24 C19 C20 116.5(6) . . ?
O6 C20 C21 124.2(6) . . ?
O6 C20 C19 113.9(5) . . ?
C21 C20 C19 121.9(6) . . ?
C20 C21 C22 119.9(7) . . ?
C23 C22 C21 119.4(6) . . ?
C22 C23 C24 122.2(7) . . ?
C23 C24 C19 120.2(7) . . ?
C23 C24 C25 117.2(6) . . ?
C19 C24 C25 122.2(6) . . ?
N6 C25 C24 127.5(7) . . ?
Cl2 C28 Cl3 110.4(7) . . ?
Cl2 C28 Cl1 111.7(5) . . ?
Cl3 C28 Cl1 109.5(6) . . ?
O7 N7 O8 123.6(17) . . ?
O7 N7 O9 120.0(16) . . ?
O8 N7 O9 116.4(16) . . ?
O12 N8 O11 119.3(16) . . ?
O12 N8 O10 119.2(16) . . ?
O11 N8 O10 121.0(17) . . ?

loop_
_geom_bond_atom_site_label_1
_geom_bond_atom_site_label_2
_geom_bond_distance
_geom_bond_site_symmetry_2
_geom_bond_publ_flag
Ho1 O3 2.364(4) 2_666 ?
Ho1 O3 2.364(4) . ?
Ho1 O5 2.373(4) 2_666 ?
Ho1 O5 2.373(4) . ?
Ho1 O1 2.388(4) 2_666 ?
Ho1 O1 2.388(4) . ?
Ho1 O2 2.897(4) 2_666 ?
Ho1 O2 2.897(4) . ?
Ho1 O6 2.898(4) . ?
Ho1 O6 2.898(4) 2_666 ?
Ho1 Co1 3.2692(9) . ?
Ho1 Co1 3.2692(9) 2_666 ?
Co1 O1 2.077(4) . ?
Co1 O5 2.093(4) . ?
Co1 N4 2.096(6) . ?
Co1 N6 2.103(6) . ?
Co1 O3 2.107(4) . ?
Co1 N2 2.127(6) . ?
S1 P1 1.927(2) . ?
P1 N5 1.654(7) . ?
P1 N3 1.657(6) . ?
P1 N1 1.659(7) . ?
N1 C9 1.450(11) . ?
N1 N2 1.450(8) . ?
N2 C7 1.290(9) . ?
N3 N4 1.449(8) . ?
N3 C18 1.469(9) . ?
N4 C16 1.286(9) . ?
N5 N6 1.445(8) . ?
N5 C27 1.486(10) . ?
N6 C25 1.290(9) . ?
O1 C1 1.312(7) . ?
O2 C2 1.384(7) . ?
O2 C8 1.426(8) . ?
O3 C10 1.319(7) . ?
O4 C11 1.364(8) . ?
O4 C17 1.427(8) . ?
O5 C19 1.303(7) . ?
O6 C20 1.367(8) . ?
O6 C26 1.440(7) . ?
C1 C6 1.405(9) . ?
C1 C2 1.412(9) . ?
C2 C3 1.379(8) . ?
C3 C4 1.386(10) . ?
C4 C5 1.350(10) . ?
C5 C6 1.412(9) . ?
C6 C7 1.440(10) . ?
C10 C15 1.398(9) . ?
C10 C11 1.403(9) . ?
C11 C12 1.388(9) . ?
C12 C13 1.366(10) . ?
C13 C14 1.352(11) . ?
C14 C15 1.418(10) . ?
C15 C16 1.432(11) . ?
C19 C24 1.414(9) . ?
C19 C20 1.422(9) . ?
C20 C21 1.370(9) . ?
C21 C22 1.407(10) . ?
C22 C23 1.347(11) . ?
C23 C24 1.390(10) . ?
C24 C25 1.432(10) . ?
C28 Cl2 1.693(10) . ?
C28 Cl3 1.714(11) . ?
C28 Cl1 1.773(10) . ?
N7 O7 1.058(18) . ?
N7 O8 1.071(18) . ?
N7 O9 1.076(18) . ?
N8 O12 1.057(18) . ?
N8 O11 1.059(18) . ?
N8 O10 1.061(18) . ?
